data_7026838
loop_
_publ_author_name
'Ni, Chengbao'
'Fettinger, James C.'
'Long, Gary J.'
'Power, Philip P.'

_publ_section_title
;
 Terphenyl substituted derivatives of manganese(II): distorted geometries
 and resistance to elimination.
;
_journal_issue 44
_journal_name_full 'Dalton transactions (Cambridge, England : 2003)'
_journal_page_first 10664
_journal_page_last 10670
_journal_paper_doi 10.1039/c0dt00771d
_journal_volume 39
_journal_year 2010
_chemical_formula_moiety 'C60 H92 Mn2, C6 H6'
_chemical_formula_sum 'C66 H98 Mn2'
_chemical_formula_weight 1001.32
_chemical_name_systematic
;
?
;
_space_group_IT_number 15
_symmetry_cell_setting monoclinic
_symmetry_space_group_name_Hall '-C 2yc'
_symmetry_space_group_name_H-M 'C 1 2/c 1'
_atom_sites_solution_hydrogens geom
_atom_sites_solution_primary direct
_atom_sites_solution_secondary difmap
_audit_creation_method SHELXL-97
_cell_angle_alpha 90.00
_cell_angle_beta 108.5250(10)
_cell_angle_gamma 90.00
_cell_formula_units_Z 8
_cell_length_a 25.548(2)
_cell_length_b 12.8902(12)
_cell_length_c 38.609(4)
_cell_measurement_reflns_used 9108
_cell_measurement_temperature 90(2)
_cell_measurement_theta_max 27.52
_cell_measurement_theta_min 2.26
_cell_volume 12055.9(19)
_computing_cell_refinement 'Bruker SAINT'
_computing_data_collection 'Bruker APEX SMART 1000'
_computing_data_reduction 'Bruker SAINT'
_computing_molecular_graphics 'Bruker SHELXTL'
_computing_publication_material 'Bruker SHELXTL'
_computing_structure_refinement 'SHELXL-97 (Sheldrick, 2008)'
_computing_structure_solution 'SHELXS-97 (Sheldrick, 2008)'
_diffrn_ambient_temperature 90(2)
_diffrn_measured_fraction_theta_full 1.000
_diffrn_measured_fraction_theta_max 1.000
_diffrn_measurement_device_type 'Bruker APEX-II Smart 1000CCD'
_diffrn_measurement_method '\f and \w scans'
_diffrn_radiation_monochromator graphite
_diffrn_radiation_source 'fine-focus sealed tube'
_diffrn_radiation_type MoK\a
_diffrn_radiation_wavelength 0.71073
_diffrn_reflns_av_R_equivalents 0.0323
_diffrn_reflns_av_sigmaI/netI 0.0291
_diffrn_reflns_limit_h_max 33
_diffrn_reflns_limit_h_min -33
_diffrn_reflns_limit_k_max 16
_diffrn_reflns_limit_k_min -16
_diffrn_reflns_limit_l_max 49
_diffrn_reflns_limit_l_min -50
_diffrn_reflns_number 49428
_diffrn_reflns_theta_full 27.50
_diffrn_reflns_theta_max 27.50
_diffrn_reflns_theta_min 1.11
_exptl_absorpt_coefficient_mu 0.455
_exptl_absorpt_correction_T_max 0.9432
_exptl_absorpt_correction_T_min 0.8680
_exptl_absorpt_correction_type multi-scan
_exptl_absorpt_process_details 'SADABS 2007/3 (Sheldrick, 2007)'
_exptl_crystal_colour colorless
_exptl_crystal_density_diffrn 1.103
_exptl_crystal_density_method 'not measured'
_exptl_crystal_description Block
_exptl_crystal_F_000 4352
_exptl_crystal_size_max 0.32
_exptl_crystal_size_mid 0.21
_exptl_crystal_size_min 0.13
_refine_diff_density_max 0.884
_refine_diff_density_min -0.737
_refine_diff_density_rms 0.055
_refine_ls_extinction_method none
_refine_ls_goodness_of_fit_ref 1.059
_refine_ls_hydrogen_treatment constr
_refine_ls_matrix_type full
_refine_ls_number_parameters 645
_refine_ls_number_reflns 13853
_refine_ls_number_restraints 8
_refine_ls_restrained_S_all 1.061
_refine_ls_R_factor_all 0.0595
_refine_ls_R_factor_gt 0.0458
_refine_ls_shift/su_max 0.001
_refine_ls_shift/su_mean 0.000
_refine_ls_structure_factor_coef Fsqd
_refine_ls_weighting_details 'calc w=1/[\s^2^(Fo^2^)+(0.0358P)^2^+25.0064P] where P=(Fo^2^+2Fc^2^)/3'
_refine_ls_weighting_scheme calc
_refine_ls_wR_factor_gt 0.1048
_refine_ls_wR_factor_ref 0.1099
_reflns_number_gt 11384
_reflns_number_total 13853
_reflns_threshold_expression >2sigma(I)
_cod_data_source_file c0dt00771d.txt
_cod_data_source_block cbn78fmi_tripMn2
_cod_original_cell_volume 12055.6(19)
_cod_original_sg_symbol_H-M 'C 2/c'
_cod_database_code 7026838

loop_
_symmetry_equiv_pos_as_xyz
'x, y, z'
'-x, y, -z+1/2'
'x+1/2, y+1/2, z'
'-x+1/2, y+1/2, -z+1/2'
'-x, -y, -z'
'x, -y, z-1/2'
'-x+1/2, -y+1/2, -z'
'x+1/2, -y+1/2, z-1/2'

loop_
_atom_site_label
_atom_site_type_symbol
_atom_site_fract_x
_atom_site_fract_y
_atom_site_fract_z
_atom_site_U_iso_or_equiv
_atom_site_adp_type
_atom_site_occupancy
_atom_site_symmetry_multiplicity
_atom_site_calc_flag
_atom_site_refinement_flags
_atom_site_disorder_assembly
_atom_site_disorder_group
Mn1 Mn 0.348616(12) 0.56587(2) 0.110007(8) 0.02016(7) Uani 1 1 d . . .
Mn2 Mn 0.287902(11) 0.40621(2) 0.127006(8) 0.02097(7) Uani 1 1 d . . .
C1 C 0.39250(8) 0.68725(14) 0.09534(5) 0.0215(4) Uani 1 1 d . . .
C2 C 0.43356(8) 0.66826(14) 0.07870(5) 0.0234(4) Uani 1 1 d . . .
C3 C 0.45967(9) 0.74976(15) 0.06681(5) 0.0279(4) Uani 1 1 d . . .
H3 H 0.4873 0.7346 0.0559 0.033 Uiso 1 1 calc R . .
C4 C 0.44599(9) 0.85294(15) 0.07067(5) 0.0267(4) Uani 1 1 d . . .
C5 C 0.40604(9) 0.87231(15) 0.08724(5) 0.0261(4) Uani 1 1 d . . .
H5 H 0.3961 0.9421 0.0901 0.031 Uiso 1 1 calc R . .
C6 C 0.38003(8) 0.79231(14) 0.09976(5) 0.0229(4) Uani 1 1 d . . .
C7 C 0.45109(9) 0.55727(15) 0.07425(6) 0.0267(4) Uani 1 1 d . . .
H7 H 0.4234 0.5103 0.0796 0.032 Uiso 1 1 calc R . .
C8 C 0.45136(15) 0.53206(19) 0.03568(7) 0.0568(8) Uani 1 1 d . . .
H8A H 0.4150 0.5474 0.0182 0.085 Uiso 1 1 calc R . .
H8B H 0.4598 0.4584 0.0342 0.085 Uiso 1 1 calc R . .
H8C H 0.4794 0.5743 0.0299 0.085 Uiso 1 1 calc R . .
C9 C 0.50717(10) 0.53273(19) 0.10231(7) 0.0424(6) Uani 1 1 d . . .
H9A H 0.5354 0.5779 0.0981 0.064 Uiso 1 1 calc R . .
H9B H 0.5167 0.4601 0.0998 0.064 Uiso 1 1 calc R . .
H9C H 0.5053 0.5445 0.1270 0.064 Uiso 1 1 calc R . .
C10 C 0.47492(10) 0.94128(16) 0.05784(6) 0.0317(5) Uani 1 1 d . . .
H10 H 0.5014 0.9100 0.0465 0.038 Uiso 1 1 calc R . .
C11 C 0.43475(11) 1.00947(17) 0.02917(7) 0.0390(5) Uani 1 1 d . . .
H11A H 0.4134 0.9663 0.0086 0.059 Uiso 1 1 calc R . .
H11B H 0.4554 1.0616 0.0204 0.059 Uiso 1 1 calc R . .
H11C H 0.4096 1.0442 0.0401 0.059 Uiso 1 1 calc R . .
C12 C 0.50823(11) 1.00786(18) 0.09040(7) 0.0416(6) Uani 1 1 d . . .
H12A H 0.5280 1.0622 0.0818 0.062 Uiso 1 1 calc R . .
H12B H 0.5349 0.9640 0.1083 0.062 Uiso 1 1 calc R . .
H12C H 0.4831 1.0399 0.1019 0.062 Uiso 1 1 calc R . .
C13 C 0.33820(8) 0.82108(15) 0.11875(5) 0.0251(4) Uani 1 1 d . . .
H13 H 0.3248 0.7549 0.1265 0.030 Uiso 1 1 calc R . .
C14 C 0.28784(9) 0.87695(18) 0.09336(6) 0.0343(5) Uani 1 1 d . . .
H14A H 0.2996 0.9415 0.0846 0.051 Uiso 1 1 calc R . .
H14B H 0.2620 0.8929 0.1067 0.051 Uiso 1 1 calc R . .
H14C H 0.2697 0.8322 0.0725 0.051 Uiso 1 1 calc R . .
C15 C 0.36418(9) 0.88525(17) 0.15334(6) 0.0312(5) Uani 1 1 d . . .
H15A H 0.3956 0.8474 0.1697 0.047 Uiso 1 1 calc R . .
H15B H 0.3367 0.8976 0.1657 0.047 Uiso 1 1 calc R . .
H15C H 0.3769 0.9518 0.1467 0.047 Uiso 1 1 calc R . .
C16 C 0.24575(7) 0.27930(14) 0.14012(5) 0.0209(4) Uani 1 1 d . . .
C17 C 0.19661(8) 0.24062(16) 0.11486(5) 0.0246(4) Uani 1 1 d . . .
C18 C 0.16988(8) 0.15427(17) 0.12322(5) 0.0259(4) Uani 1 1 d . . .
H18 H 0.1369 0.1301 0.1057 0.031 Uiso 1 1 calc R . .
C19 C 0.19019(8) 0.10283(15) 0.15640(5) 0.0234(4) Uani 1 1 d . . .
C20 C 0.23880(8) 0.13963(15) 0.18133(5) 0.0239(4) Uani 1 1 d . . .
H20 H 0.2537 0.1052 0.2041 0.029 Uiso 1 1 calc R . .
C21 C 0.26615(7) 0.22598(14) 0.17368(5) 0.0216(4) Uani 1 1 d . . .
C22 C 0.17142(9) 0.2948(2) 0.07844(6) 0.0349(5) Uani 1 1 d . . .
H22 H 0.2012 0.3379 0.0740 0.042 Uiso 1 1 calc R . .
C23 C 0.15132(14) 0.2207(3) 0.04649(7) 0.0622(8) Uani 1 1 d . . .
H23A H 0.1193 0.1821 0.0484 0.093 Uiso 1 1 calc R . .
H23B H 0.1809 0.1720 0.0468 0.093 Uiso 1 1 calc R . .
H23C H 0.1407 0.2601 0.0236 0.093 Uiso 1 1 calc R . .
C24 C 0.12547(12) 0.3684(2) 0.07921(8) 0.0529(7) Uani 1 1 d . . .
H24A H 0.0947 0.3287 0.0826 0.079 Uiso 1 1 calc R . .
H24B H 0.1127 0.4067 0.0561 0.079 Uiso 1 1 calc R . .
H24C H 0.1394 0.4175 0.0995 0.079 Uiso 1 1 calc R . .
C25 C 0.16038(8) 0.00897(16) 0.16488(6) 0.0265(4) Uani 1 1 d . . .
H25 H 0.1298 -0.0091 0.1421 0.032 Uiso 1 1 calc R . .
C26 C 0.19844(9) -0.08509(16) 0.17532(7) 0.0354(5) Uani 1 1 d . . .
H26A H 0.2143 -0.0997 0.1558 0.053 Uiso 1 1 calc R . .
H26B H 0.1773 -0.1454 0.1788 0.053 Uiso 1 1 calc R . .
H26C H 0.2282 -0.0706 0.1981 0.053 Uiso 1 1 calc R . .
C27 C 0.13446(9) 0.03233(17) 0.19458(6) 0.0312(5) Uani 1 1 d . . .
H27A H 0.1635 0.0496 0.2174 0.047 Uiso 1 1 calc R . .
H27B H 0.1141 -0.0287 0.1984 0.047 Uiso 1 1 calc R . .
H27C H 0.1091 0.0911 0.1870 0.047 Uiso 1 1 calc R . .
C28 C 0.31942(8) 0.26073(16) 0.20241(6) 0.0270(4) Uani 1 1 d . . .
H28 H 0.3316 0.3258 0.1931 0.032 Uiso 1 1 calc R . .
C29 C 0.36558(9) 0.1815(2) 0.20766(6) 0.0384(5) Uani 1 1 d . . .
H29A H 0.3999 0.2093 0.2246 0.058 Uiso 1 1 calc R . .
H29B H 0.3708 0.1669 0.1841 0.058 Uiso 1 1 calc R . .
H29C H 0.3557 0.1172 0.2177 0.058 Uiso 1 1 calc R . .
C30 C 0.31079(10) 0.2873(2) 0.23866(6) 0.0390(5) Uani 1 1 d . . .
H30A H 0.2999 0.2247 0.2490 0.059 Uiso 1 1 calc R . .
H30B H 0.2817 0.3398 0.2346 0.059 Uiso 1 1 calc R . .
H30C H 0.3452 0.3146 0.2556 0.059 Uiso 1 1 calc R . .
C31 C 0.25751(8) 0.55696(15) 0.10023(6) 0.0295(5) Uani 1 1 d . A .
C32 C 0.23714(10) 0.57935(16) 0.06212(7) 0.0432(7) Uani 1 1 d . . .
C33 C 0.19176(13) 0.64590(19) 0.04837(10) 0.0765(13) Uani 1 1 d . A .
H33 H 0.1786 0.6602 0.0229 0.092 Uiso 1 1 calc R . .
C34 C 0.16583(12) 0.6910(2) 0.07090(12) 0.0913(16) Uani 1 1 d D . .
C35 C 0.18514(10) 0.6697(2) 0.10785(11) 0.0679(11) Uani 1 1 d . A .
H35 H 0.1673 0.7005 0.1235 0.081 Uiso 1 1 calc R . .
C36 C 0.23049(9) 0.60368(17) 0.12302(8) 0.0403(6) Uani 1 1 d . . .
C37 C 0.26383(12) 0.53283(19) 0.03586(6) 0.0465(7) Uani 1 1 d . . .
H37 H 0.2978 0.4958 0.0510 0.056 Uiso 1 1 calc R . .
C38 C 0.22729(14) 0.4517(2) 0.01027(7) 0.0578(8) Uani 1 1 d . . .
H38A H 0.2177 0.3970 0.0248 0.087 Uiso 1 1 calc R . .
H38B H 0.2474 0.4213 -0.0051 0.087 Uiso 1 1 calc R . .
H38C H 0.1935 0.4850 -0.0053 0.087 Uiso 1 1 calc R . .
C39 C 0.28271(15) 0.6138(2) 0.01293(8) 0.0768(12) Uani 1 1 d . . .
H39A H 0.2505 0.6510 -0.0028 0.115 Uiso 1 1 calc R . .
H39B H 0.3017 0.5787 -0.0022 0.115 Uiso 1 1 calc R . .
H39C H 0.3080 0.6632 0.0292 0.115 Uiso 1 1 calc R . .
C40 C 0.12278(13) 0.7707(3) 0.04637(9) 0.0242(6) Uani 0.565(4) 1 d PD A 1
H40 H 0.1267 0.7740 0.0214 0.029 Uiso 0.565(4) 1 calc PR A 1
C41 C 0.0683(4) 0.7260(11) 0.0442(3) 0.0647(4) Uani 0.565(4) 1 d PD A 1
H41A H 0.0675 0.7104 0.0689 0.097 Uiso 0.565(4) 1 calc PR A 1
H41B H 0.0622 0.6621 0.0298 0.097 Uiso 0.565(4) 1 calc PR A 1
H41C H 0.0391 0.7760 0.0326 0.097 Uiso 0.565(4) 1 calc PR A 1
C42 C 0.1321(7) 0.8765(6) 0.0637(3) 0.0290(18) Uani 0.565(4) 1 d PD A 1
H42A H 0.0980 0.9172 0.0550 0.043 Uiso 0.565(4) 1 calc PR A 1
H42B H 0.1616 0.9119 0.0572 0.043 Uiso 0.565(4) 1 calc PR A 1
H42C H 0.1428 0.8693 0.0904 0.043 Uiso 0.565(4) 1 calc PR A 1
C40A C 0.10969(17) 0.7562(3) 0.06846(12) 0.0242(6) Uani 0.435(4) 1 d PD A 2
H40A H 0.0983 0.7413 0.0905 0.029 Uiso 0.435(4) 1 calc PR A 2
C41A C 0.0658(4) 0.7240(13) 0.0353(3) 0.047(2) Uani 0.435(4) 1 d PD A 2
H41D H 0.0325 0.7651 0.0327 0.071 Uiso 0.435(4) 1 calc PR A 2
H41E H 0.0577 0.6503 0.0371 0.071 Uiso 0.435(4) 1 calc PR A 2
H41F H 0.0781 0.7352 0.0139 0.071 Uiso 0.435(4) 1 calc PR A 2
C42A C 0.1261(10) 0.8682(7) 0.0685(4) 0.0290(18) Uani 0.435(4) 1 d PD A 2
H42D H 0.1506 0.8765 0.0536 0.043 Uiso 0.435(4) 1 calc PR A 2
H42E H 0.1454 0.8904 0.0936 0.043 Uiso 0.435(4) 1 calc PR A 2
H42F H 0.0930 0.9108 0.0582 0.043 Uiso 0.435(4) 1 calc PR A 2
C43 C 0.24976(10) 0.58192(18) 0.16383(8) 0.0419(6) Uani 1 1 d . A .
H43 H 0.2801 0.5297 0.1684 0.050 Uiso 1 1 calc R . .
C44 C 0.20454(14) 0.5323(2) 0.17685(12) 0.0765(12) Uani 1 1 d . . .
H44A H 0.1737 0.5810 0.1730 0.115 Uiso 1 1 calc R A .
H44B H 0.2197 0.5157 0.2029 0.115 Uiso 1 1 calc R . .
H44C H 0.1913 0.4686 0.1630 0.115 Uiso 1 1 calc R . .
C45 C 0.27454(12) 0.67743(19) 0.18739(8) 0.0476(6) Uani 1 1 d . . .
H45A H 0.3050 0.7051 0.1799 0.071 Uiso 1 1 calc R A .
H45B H 0.2883 0.6571 0.2132 0.071 Uiso 1 1 calc R . .
H45C H 0.2460 0.7307 0.1841 0.071 Uiso 1 1 calc R . .
C46 C 0.37888(7) 0.41600(13) 0.13744(5) 0.0171(3) Uani 1 1 d . . .
C47 C 0.41916(7) 0.44981(13) 0.17013(5) 0.0173(3) Uani 1 1 d . . .
C48 C 0.46779(8) 0.39388(15) 0.18520(5) 0.0225(4) Uani 1 1 d . . .
H48 H 0.4939 0.4175 0.2073 0.027 Uiso 1 1 calc R . .
C49 C 0.47904(8) 0.30436(15) 0.16874(6) 0.0248(4) Uani 1 1 d . . .
C50 C 0.43998(8) 0.27083(14) 0.13655(5) 0.0223(4) Uani 1 1 d . . .
H50 H 0.4471 0.2100 0.1249 0.027 Uiso 1 1 calc R . .
C51 C 0.39085(8) 0.32403(14) 0.12105(5) 0.0185(3) Uani 1 1 d . . .
C52 C 0.41043(7) 0.54801(14) 0.18976(5) 0.0190(4) Uani 1 1 d . . .
H52 H 0.3759 0.5818 0.1738 0.023 Uiso 1 1 calc R . .
C53 C 0.40133(9) 0.52341(16) 0.22615(5) 0.0274(4) Uani 1 1 d . . .
H53A H 0.3682 0.4804 0.2218 0.041 Uiso 1 1 calc R . .
H53B H 0.3965 0.5882 0.2381 0.041 Uiso 1 1 calc R . .
H53C H 0.4334 0.4859 0.2420 0.041 Uiso 1 1 calc R . .
C54 C 0.45732(8) 0.62640(15) 0.19514(5) 0.0253(4) Uani 1 1 d . . .
H54A H 0.4919 0.5962 0.2109 0.038 Uiso 1 1 calc R . .
H54B H 0.4488 0.6894 0.2065 0.038 Uiso 1 1 calc R . .
H54C H 0.4613 0.6438 0.1714 0.038 Uiso 1 1 calc R . .
C55 C 0.53256(9) 0.24550(17) 0.18563(7) 0.0373(5) Uani 1 1 d . . .
H55 H 0.5543 0.2834 0.2082 0.045 Uiso 1 1 calc R . .
C56 C 0.52180(11) 0.13575(19) 0.19685(8) 0.0464(6) Uani 1 1 d . . .
H56A H 0.4994 0.1394 0.2132 0.070 Uiso 1 1 calc R . .
H56B H 0.5571 0.1019 0.2095 0.070 Uiso 1 1 calc R . .
H56C H 0.5020 0.0957 0.1750 0.070 Uiso 1 1 calc R . .
C57 C 0.56707(10) 0.2428(2) 0.15995(9) 0.0514(7) Uani 1 1 d . . .
H57A H 0.5473 0.2037 0.1379 0.077 Uiso 1 1 calc R . .
H57B H 0.6025 0.2092 0.1722 0.077 Uiso 1 1 calc R . .
H57C H 0.5735 0.3139 0.1532 0.077 Uiso 1 1 calc R . .
C58 C 0.34955(8) 0.28040(14) 0.08634(5) 0.0241(4) Uani 1 1 d . . .
H58 H 0.3153 0.3235 0.0808 0.029 Uiso 1 1 calc R . .
C59 C 0.33316(9) 0.16845(15) 0.09118(6) 0.0276(4) Uani 1 1 d . . .
H59A H 0.3655 0.1233 0.0957 0.041 Uiso 1 1 calc R . .
H59B H 0.3044 0.1457 0.0690 0.041 Uiso 1 1 calc R . .
H59C H 0.3191 0.1646 0.1120 0.041 Uiso 1 1 calc R . .
C60 C 0.37036(12) 0.28865(18) 0.05346(6) 0.0404(6) Uani 1 1 d . . .
H60A H 0.3772 0.3616 0.0492 0.061 Uiso 1 1 calc R . .
H60B H 0.3425 0.2604 0.0318 0.061 Uiso 1 1 calc R . .
H60C H 0.4048 0.2493 0.0583 0.061 Uiso 1 1 calc R . .
C61 C 0.08248(12) 0.30872(19) 0.17030(8) 0.0448(6) Uani 1 1 d . . .
H61 H 0.0812 0.2858 0.1466 0.054 Uiso 1 1 calc R . .
C62 C 0.03467(10) 0.33413(18) 0.17703(6) 0.0365(5) Uani 1 1 d . . .
H62 H 0.0003 0.3286 0.1581 0.044 Uiso 1 1 calc R . .
C63 C 0.03624(10) 0.3676(2) 0.21106(7) 0.0397(5) Uani 1 1 d . . .
H63 H 0.0029 0.3852 0.2156 0.048 Uiso 1 1 calc R . .
C64 C 0.08571(12) 0.3759(2) 0.23874(7) 0.0491(7) Uani 1 1 d . . .
H64 H 0.0866 0.3992 0.2623 0.059 Uiso 1 1 calc R . .
C65 C 0.13437(12) 0.3499(2) 0.23207(9) 0.0581(8) Uani 1 1 d . . .
H65 H 0.1688 0.3552 0.2510 0.070 Uiso 1 1 calc R . .
C66 C 0.13244(12) 0.3161(2) 0.19755(10) 0.0550(8) Uani 1 1 d . . .
H66 H 0.1655 0.2981 0.1928 0.066 Uiso 1 1 calc R . .

loop_
_atom_site_aniso_label
_atom_site_aniso_U_11
_atom_site_aniso_U_22
_atom_site_aniso_U_33
_atom_site_aniso_U_23
_atom_site_aniso_U_13
_atom_site_aniso_U_12
Mn1 0.02355(14) 0.01228(13) 0.02164(14) 0.00194(10) 0.00294(11) 0.00136(10)
Mn2 0.01843(13) 0.01408(13) 0.02821(15) 0.00182(11) 0.00431(11) 0.00136(10)
C1 0.0281(10) 0.0178(9) 0.0158(8) 0.0013(7) 0.0032(7) 0.0019(7)
C2 0.0332(10) 0.0163(9) 0.0202(9) 0.0007(7) 0.0077(8) 0.0026(8)
C3 0.0406(12) 0.0198(9) 0.0270(10) 0.0015(8) 0.0161(9) 0.0026(8)
C4 0.0404(11) 0.0179(9) 0.0240(10) 0.0022(7) 0.0132(9) -0.0004(8)
C5 0.0399(11) 0.0137(8) 0.0253(10) 0.0004(7) 0.0112(8) 0.0025(8)
C6 0.0306(10) 0.0176(9) 0.0191(9) 0.0008(7) 0.0060(8) 0.0016(7)
C7 0.0371(11) 0.0162(9) 0.0308(10) 0.0022(8) 0.0166(9) 0.0026(8)
C8 0.116(3) 0.0228(12) 0.0390(14) -0.0001(10) 0.0360(16) 0.0143(14)
C9 0.0372(13) 0.0321(12) 0.0584(16) 0.0026(11) 0.0159(12) 0.0119(10)
C10 0.0478(13) 0.0188(9) 0.0338(11) 0.0034(8) 0.0206(10) 0.0000(9)
C11 0.0581(15) 0.0236(11) 0.0400(13) 0.0093(9) 0.0223(11) 0.0009(10)
C12 0.0603(16) 0.0279(12) 0.0413(13) -0.0005(10) 0.0227(12) -0.0109(11)
C13 0.0327(10) 0.0163(9) 0.0272(10) -0.0008(7) 0.0108(8) 0.0004(8)
C14 0.0314(11) 0.0328(12) 0.0354(12) -0.0033(9) 0.0062(9) 0.0026(9)
C15 0.0351(11) 0.0324(11) 0.0264(10) -0.0044(8) 0.0104(9) 0.0023(9)
C16 0.0190(9) 0.0192(9) 0.0255(9) -0.0027(7) 0.0084(7) 0.0013(7)
C17 0.0190(9) 0.0325(11) 0.0241(9) -0.0028(8) 0.0093(7) -0.0018(8)
C18 0.0190(9) 0.0360(11) 0.0238(9) -0.0084(8) 0.0082(7) -0.0082(8)
C19 0.0228(9) 0.0223(9) 0.0291(10) -0.0061(8) 0.0141(8) -0.0039(7)
C20 0.0237(9) 0.0212(9) 0.0269(10) -0.0009(7) 0.0082(8) -0.0008(7)
C21 0.0185(9) 0.0183(9) 0.0277(10) -0.0027(7) 0.0069(7) 0.0005(7)
C22 0.0256(10) 0.0519(14) 0.0264(10) 0.0043(10) 0.0073(8) -0.0131(10)
C23 0.069(2) 0.083(2) 0.0263(13) -0.0054(13) 0.0030(13) -0.0024(17)
C24 0.0567(17) 0.0546(17) 0.0456(15) 0.0232(13) 0.0137(13) 0.0132(14)
C25 0.0247(10) 0.0255(10) 0.0324(10) -0.0069(8) 0.0133(8) -0.0074(8)
C26 0.0332(11) 0.0230(10) 0.0572(14) -0.0071(10) 0.0246(11) -0.0063(9)
C27 0.0347(11) 0.0254(10) 0.0408(12) -0.0022(9) 0.0222(10) -0.0044(9)
C28 0.0234(9) 0.0235(10) 0.0296(10) 0.0034(8) 0.0022(8) -0.0065(8)
C29 0.0230(10) 0.0550(15) 0.0335(12) 0.0011(10) 0.0040(9) 0.0031(10)
C30 0.0329(12) 0.0427(13) 0.0379(12) -0.0145(10) 0.0061(10) -0.0077(10)
C31 0.0222(9) 0.0147(9) 0.0437(12) 0.0039(8) -0.0005(8) 0.0014(7)
C32 0.0420(13) 0.0147(10) 0.0482(14) 0.0064(9) -0.0204(11) -0.0052(9)
C33 0.068(2) 0.0138(11) 0.092(2) 0.0010(13) -0.0544(18) 0.0036(12)
C34 0.0426(16) 0.0212(13) 0.148(3) -0.0269(17) -0.057(2) 0.0161(12)
C35 0.0232(12) 0.0255(13) 0.135(3) -0.0317(16) -0.0029(15) 0.0071(10)
C36 0.0216(10) 0.0182(10) 0.0752(18) -0.0077(10) 0.0072(11) 0.0014(8)
C37 0.0648(17) 0.0304(12) 0.0251(11) 0.0113(9) -0.0128(11) -0.0171(11)
C38 0.085(2) 0.0449(15) 0.0297(12) 0.0020(11) -0.0015(13) -0.0335(15)
C39 0.098(3) 0.0560(18) 0.0418(15) 0.0283(14) -0.0260(16) -0.0460(18)
C40 0.0225(13) 0.0244(14) 0.0250(13) 0.0070(11) 0.0066(11) 0.0075(11)
C41 0.0223(7) 0.0347(6) 0.1275(3) 0.010(3) 0.0103(14) 0.006(2)
C42 0.028(3) 0.0233(14) 0.034(2) 0.0059(16) 0.008(2) 0.0089(13)
C40A 0.0225(13) 0.0244(14) 0.0250(13) 0.0070(11) 0.0066(11) 0.0075(11)
C41A 0.022(3) 0.029(3) 0.080(6) -0.003(4) -0.001(3) 0.004(3)
C42A 0.028(3) 0.0233(14) 0.034(2) 0.0059(16) 0.008(2) 0.0089(13)
C43 0.0376(12) 0.0238(11) 0.0756(18) -0.0103(11) 0.0339(13) 0.0026(9)
C44 0.067(2) 0.0430(17) 0.152(4) -0.019(2) 0.081(2) -0.0052(15)
C45 0.0581(16) 0.0273(12) 0.0683(18) -0.0116(12) 0.0355(14) 0.0035(11)
C46 0.0199(8) 0.0136(8) 0.0174(8) 0.0015(6) 0.0054(7) 0.0015(6)
C47 0.0203(8) 0.0139(8) 0.0188(8) 0.0009(6) 0.0076(7) 0.0002(6)
C48 0.0198(9) 0.0212(9) 0.0225(9) -0.0029(7) 0.0012(7) 0.0000(7)
C49 0.0185(9) 0.0200(9) 0.0337(10) -0.0012(8) 0.0053(8) 0.0033(7)
C50 0.0245(9) 0.0170(9) 0.0269(10) -0.0034(7) 0.0104(8) 0.0030(7)
C51 0.0238(9) 0.0148(8) 0.0173(8) 0.0003(6) 0.0070(7) -0.0006(7)
C52 0.0217(9) 0.0154(8) 0.0187(8) -0.0018(6) 0.0047(7) 0.0019(7)
C53 0.0376(11) 0.0239(10) 0.0227(9) -0.0049(8) 0.0124(8) -0.0037(8)
C54 0.0289(10) 0.0178(9) 0.0276(10) -0.0026(7) 0.0068(8) -0.0021(8)
C55 0.0214(10) 0.0274(11) 0.0531(14) -0.0101(10) -0.0024(9) 0.0078(8)
C56 0.0404(13) 0.0314(12) 0.0539(15) 0.0038(11) -0.0039(11) 0.0137(10)
C57 0.0237(11) 0.0385(14) 0.091(2) -0.0166(14) 0.0173(13) 0.0037(10)
C58 0.0319(10) 0.0168(9) 0.0196(9) -0.0024(7) 0.0025(8) 0.0021(8)
C59 0.0324(11) 0.0196(9) 0.0268(10) -0.0039(8) 0.0036(8) -0.0012(8)
C60 0.0697(17) 0.0288(11) 0.0230(10) -0.0063(9) 0.0150(11) -0.0100(11)
C61 0.0588(16) 0.0307(12) 0.0562(16) -0.0018(11) 0.0341(14) -0.0038(11)
C62 0.0385(12) 0.0327(12) 0.0373(12) 0.0071(9) 0.0107(10) -0.0037(10)
C63 0.0384(12) 0.0428(14) 0.0439(13) 0.0024(11) 0.0215(11) -0.0047(10)
C64 0.0606(17) 0.0502(16) 0.0354(13) 0.0022(11) 0.0136(12) -0.0152(13)
C65 0.0377(14) 0.0420(15) 0.078(2) 0.0144(14) -0.0056(14) -0.0094(12)
C66 0.0406(15) 0.0330(14) 0.099(2) 0.0012(14) 0.0335(16) 0.0021(11)

loop_
_atom_type_symbol
_atom_type_description
_atom_type_scat_dispersion_real
_atom_type_scat_dispersion_imag
_atom_type_scat_source
C C 0.0033 0.0016 'International Tables Vol C Tables 4.2.6.8 and 6.1.1.4'
H H 0.0000 0.0000 'International Tables Vol C Tables 4.2.6.8 and 6.1.1.4'
Mn Mn 0.3368 0.7283 'International Tables Vol C Tables 4.2.6.8 and 6.1.1.4'

loop_
_geom_angle_atom_site_label_1
_geom_angle_atom_site_label_2
_geom_angle_atom_site_label_3
_geom_angle
C1 Mn1 C46 129.84(7)
C1 Mn1 C31 127.36(7)
C46 Mn1 C31 102.80(7)
C1 Mn1 Mn2 178.01(5)
C46 Mn1 Mn2 51.60(5)
C31 Mn1 Mn2 51.21(5)
C16 Mn2 C31 131.39(7)
C16 Mn2 C46 125.65(7)
C31 Mn2 C46 102.96(7)
C16 Mn2 Mn1 176.66(5)
C31 Mn2 Mn1 51.77(5)
C46 Mn2 Mn1 51.20(4)
C6 C1 C2 116.66(17)
C6 C1 Mn1 121.32(14)
C2 C1 Mn1 121.92(13)
C3 C2 C1 121.28(18)
C3 C2 C7 118.69(18)
C1 C2 C7 120.02(17)
C4 C3 C2 121.30(19)
C4 C3 H3 119.4
C2 C3 H3 119.4
C5 C4 C3 117.80(18)
C5 C4 C10 121.26(18)
C3 C4 C10 120.93(19)
C4 C5 C6 121.87(18)
C4 C5 H5 119.1
C6 C5 H5 119.1
C5 C6 C1 121.07(18)
C5 C6 C13 118.17(17)
C1 C6 C13 120.76(17)
C2 C7 C8 113.72(17)
C2 C7 C9 110.89(18)
C8 C7 C9 110.7(2)
C2 C7 H7 107.1
C8 C7 H7 107.1
C9 C7 H7 107.1
C7 C8 H8A 109.5
C7 C8 H8B 109.5
H8A C8 H8B 109.5
C7 C8 H8C 109.5
H8A C8 H8C 109.5
H8B C8 H8C 109.5
C7 C9 H9A 109.5
C7 C9 H9B 109.5
H9A C9 H9B 109.5
C7 C9 H9C 109.5
H9A C9 H9C 109.5
H9B C9 H9C 109.5
C4 C10 C11 112.48(19)
C4 C10 C12 110.56(18)
C11 C10 C12 109.98(19)
C4 C10 H10 107.9
C11 C10 H10 107.9
C12 C10 H10 107.9
C10 C11 H11A 109.5
C10 C11 H11B 109.5
H11A C11 H11B 109.5
C10 C11 H11C 109.5
H11A C11 H11C 109.5
H11B C11 H11C 109.5
C10 C12 H12A 109.5
C10 C12 H12B 109.5
H12A C12 H12B 109.5
C10 C12 H12C 109.5
H12A C12 H12C 109.5
H12B C12 H12C 109.5
C6 C13 C14 112.52(17)
C6 C13 C15 112.07(17)
C14 C13 C15 110.38(17)
C6 C13 H13 107.2
C14 C13 H13 107.2
C15 C13 H13 107.2
C13 C14 H14A 109.5
C13 C14 H14B 109.5
H14A C14 H14B 109.5
C13 C14 H14C 109.5
H14A C14 H14C 109.5
H14B C14 H14C 109.5
C13 C15 H15A 109.5
C13 C15 H15B 109.5
H15A C15 H15B 109.5
C13 C15 H15C 109.5
H15A C15 H15C 109.5
H15B C15 H15C 109.5
C21 C16 C17 116.70(17)
C21 C16 Mn2 122.06(13)
C17 C16 Mn2 121.18(14)
C18 C17 C16 120.95(18)
C18 C17 C22 119.09(17)
C16 C17 C22 119.95(18)
C19 C18 C17 121.80(18)
C19 C18 H18 119.1
C17 C18 H18 119.1
C18 C19 C20 117.75(18)
C18 C19 C25 120.86(17)
C20 C19 C25 121.38(18)
C19 C20 C21 121.51(18)
C19 C20 H20 119.2
C21 C20 H20 119.2
C20 C21 C16 121.29(17)
C20 C21 C28 118.14(17)
C16 C21 C28 120.57(17)
C23 C22 C24 110.3(2)
C23 C22 C17 113.5(2)
C24 C22 C17 111.87(19)
C23 C22 H22 106.9
C24 C22 H22 106.9
C17 C22 H22 106.9
C22 C23 H23A 109.5
C22 C23 H23B 109.5
H23A C23 H23B 109.5
C22 C23 H23C 109.5
H23A C23 H23C 109.5
H23B C23 H23C 109.5
C22 C24 H24A 109.5
C22 C24 H24B 109.5
H24A C24 H24B 109.5
C22 C24 H24C 109.5
H24A C24 H24C 109.5
H24B C24 H24C 109.5
C19 C25 C27 111.83(16)
C19 C25 C26 111.62(16)
C27 C25 C26 110.52(18)
C19 C25 H25 107.5
C27 C25 H25 107.5
C26 C25 H25 107.5
C25 C26 H26A 109.5
C25 C26 H26B 109.5
H26A C26 H26B 109.5
C25 C26 H26C 109.5
H26A C26 H26C 109.5
H26B C26 H26C 109.5
C25 C27 H27A 109.5
C25 C27 H27B 109.5
H27A C27 H27B 109.5
C25 C27 H27C 109.5
H27A C27 H27C 109.5
H27B C27 H27C 109.5
C30 C28 C29 111.13(18)
C30 C28 C21 112.23(17)
C29 C28 C21 111.94(17)
C30 C28 H28 107.1
C29 C28 H28 107.1
C21 C28 H28 107.1
C28 C29 H29A 109.5
C28 C29 H29B 109.5
H29A C29 H29B 109.5
C28 C29 H29C 109.5
H29A C29 H29C 109.5
H29B C29 H29C 109.5
C28 C30 H30A 109.5
C28 C30 H30B 109.5
H30A C30 H30B 109.5
C28 C30 H30C 109.5
H30A C30 H30C 109.5
H30B C30 H30C 109.5
C36 C31 C32 117.8(2)
C36 C31 Mn2 104.50(16)
C32 C31 Mn2 128.04(16)
C36 C31 Mn1 124.05(15)
C32 C31 Mn1 100.52(16)
Mn2 C31 Mn1 77.03(6)
C33 C32 C31 120.1(3)
C33 C32 C37 118.8(3)
C31 C32 C37 121.1(2)
C34 C33 C32 121.6(3)
C34 C33 H33 119.2
C32 C33 H33 119.2
C33 C34 C35 118.9(2)
C33 C34 C40 106.2(3)
C35 C34 C40 134.4(3)
C33 C34 C40A 140.1(3)
C35 C34 C40A 100.4(3)
C34 C35 C36 121.8(3)
C34 C35 H35 119.1
C36 C35 H35 119.1
C35 C36 C31 119.9(3)
C35 C36 C43 119.7(3)
C31 C36 C43 120.35(19)
C32 C37 C38 112.9(2)
C32 C37 C39 114.0(2)
C38 C37 C39 109.2(2)
C32 C37 H37 106.8
C38 C37 H37 106.8
C39 C37 H37 106.8
C37 C38 H38A 109.5
C37 C38 H38B 109.5
H38A C38 H38B 109.5
C37 C38 H38C 109.5
H38A C38 H38C 109.5
H38B C38 H38C 109.5
C37 C39 H39A 109.5
C37 C39 H39B 109.5
H39A C39 H39B 109.5
C37 C39 H39C 109.5
H39A C39 H39C 109.5
H39B C39 H39C 109.5
C41 C40 C42 112.9(6)
C41 C40 C34 104.0(6)
C42 C40 C34 109.9(7)
C41 C40 H40 109.9
C42 C40 H40 109.9
C34 C40 H40 109.9
C40 C41 H41A 109.5
C40 C41 H41B 109.5
H41A C41 H41B 109.5
C40 C41 H41C 109.5
H41A C41 H41C 109.5
H41B C41 H41C 109.5
C40 C42 H42A 109.5
C40 C42 H42B 109.5
H42A C42 H42B 109.5
C40 C42 H42C 109.5
H42A C42 H42C 109.5
H42B C42 H42C 109.5
C41A C40A C42A 114.0(6)
C41A C40A C34 108.5(7)
C42A C40A C34 104.7(10)
C41A C40A H40A 109.8
C42A C40A H40A 109.8
C34 C40A H40A 109.8
C40A C41A H41D 109.5
C40A C41A H41E 109.5
H41D C41A H41E 109.5
C40A C41A H41F 109.5
H41D C41A H41F 109.5
H41E C41A H41F 109.5
C40A C42A H42D 109.5
C40A C42A H42E 109.5
H42D C42A H42E 109.5
C40A C42A H42F 109.5
H42D C42A H42F 109.5
H42E C42A H42F 109.5
C36 C43 C44 112.7(3)
C36 C43 C45 113.6(2)
C44 C43 C45 110.5(2)
C36 C43 H43 106.5
C44 C43 H43 106.5
C45 C43 H43 106.5
C43 C44 H44A 109.5
C43 C44 H44B 109.5
H44A C44 H44B 109.5
C43 C44 H44C 109.5
H44A C44 H44C 109.5
H44B C44 H44C 109.5
C43 C45 H45A 109.5
C43 C45 H45B 109.5
H45A C45 H45B 109.5
C43 C45 H45C 109.5
H45A C45 H45C 109.5
H45B C45 H45C 109.5
C47 C46 C51 116.98(16)
C47 C46 Mn1 101.60(11)
C51 C46 Mn1 127.20(12)
C47 C46 Mn2 126.61(13)
C51 C46 Mn2 103.37(12)
Mn1 C46 Mn2 77.20(6)
C48 C47 C46 120.69(16)
C48 C47 C52 118.22(16)
C46 C47 C52 121.09(15)
C49 C48 C47 121.66(17)
C49 C48 H48 119.2
C47 C48 H48 119.2
C48 C49 C50 118.15(17)
C48 C49 C55 120.48(18)
C50 C49 C55 121.37(18)
C51 C50 C49 121.66(17)
C51 C50 H50 119.2
C49 C50 H50 119.2
C50 C51 C46 120.85(16)
C50 C51 C58 118.36(16)
C46 C51 C58 120.78(16)
C47 C52 C53 111.89(15)
C47 C52 C54 112.54(15)
C53 C52 C54 110.69(15)
C47 C52 H52 107.1
C53 C52 H52 107.1
C54 C52 H52 107.1
C52 C53 H53A 109.5
C52 C53 H53B 109.5
H53A C53 H53B 109.5
C52 C53 H53C 109.5
H53A C53 H53C 109.5
H53B C53 H53C 109.5
C52 C54 H54A 109.5
C52 C54 H54B 109.5
H54A C54 H54B 109.5
C52 C54 H54C 109.5
H54A C54 H54C 109.5
H54B C54 H54C 109.5
C49 C55 C57 111.1(2)
C49 C55 C56 111.44(19)
C57 C55 C56 110.9(2)
C49 C55 H55 107.7
C57 C55 H55 107.7
C56 C55 H55 107.7
C55 C56 H56A 109.5
C55 C56 H56B 109.5
H56A C56 H56B 109.5
C55 C56 H56C 109.5
H56A C56 H56C 109.5
H56B C56 H56C 109.5
C55 C57 H57A 109.5
C55 C57 H57B 109.5
H57A C57 H57B 109.5
C55 C57 H57C 109.5
H57A C57 H57C 109.5
H57B C57 H57C 109.5
C51 C58 C60 112.21(18)
C51 C58 C59 112.33(15)
C60 C58 C59 110.37(16)
C51 C58 H58 107.2
C60 C58 H58 107.2
C59 C58 H58 107.2
C58 C59 H59A 109.5
C58 C59 H59B 109.5
H59A C59 H59B 109.5
C58 C59 H59C 109.5
H59A C59 H59C 109.5
H59B C59 H59C 109.5
C58 C60 H60A 109.5
C58 C60 H60B 109.5
H60A C60 H60B 109.5
C58 C60 H60C 109.5
H60A C60 H60C 109.5
H60B C60 H60C 109.5
C62 C61 C66 120.4(3)
C62 C61 H61 119.8
C66 C61 H61 119.8
C61 C62 C63 120.1(2)
C61 C62 H62 119.9
C63 C62 H62 119.9
C62 C63 C64 120.6(2)
C62 C63 H63 119.7
C64 C63 H63 119.7
C63 C64 C65 119.5(3)
C63 C64 H64 120.2
C65 C64 H64 120.2
C66 C65 C64 119.6(3)
C66 C65 H65 120.2
C64 C65 H65 120.2
C61 C66 C65 119.8(3)
C61 C66 H66 120.1
C65 C66 H66 120.1

loop_
_geom_bond_atom_site_label_1
_geom_bond_atom_site_label_2
_geom_bond_distance
Mn1 C1 2.1046(19)
Mn1 C46 2.2205(17)
Mn1 C31 2.239(2)
Mn1 Mn2 2.7783(4)
Mn2 C16 2.1068(19)
Mn2 C31 2.2221(19)
Mn2 C46 2.2328(18)
C1 C6 1.414(3)
C1 C2 1.415(3)
C2 C3 1.398(3)
C2 C7 1.525(3)
C3 C4 1.395(3)
C3 H3 0.9500
C4 C5 1.389(3)
C4 C10 1.523(3)
C5 C6 1.394(3)
C5 H5 0.9500
C6 C13 1.521(3)
C7 C8 1.526(3)
C7 C9 1.530(3)
C7 H7 1.0000
C8 H8A 0.9800
C8 H8B 0.9800
C8 H8C 0.9800
C9 H9A 0.9800
C9 H9B 0.9800
C9 H9C 0.9800
C10 C11 1.526(3)
C10 C12 1.537(3)
C10 H10 1.0000
C11 H11A 0.9800
C11 H11B 0.9800
C11 H11C 0.9800
C12 H12A 0.9800
C12 H12B 0.9800
C12 H12C 0.9800
C13 C14 1.528(3)
C13 C15 1.531(3)
C13 H13 1.0000
C14 H14A 0.9800
C14 H14B 0.9800
C14 H14C 0.9800
C15 H15A 0.9800
C15 H15B 0.9800
C15 H15C 0.9800
C16 C21 1.412(3)
C16 C17 1.414(3)
C17 C18 1.396(3)
C17 C22 1.518(3)
C18 C19 1.388(3)
C18 H18 0.9500
C19 C20 1.391(3)
C19 C25 1.520(3)
C20 C21 1.395(3)
C20 H20 0.9500
C21 C28 1.525(3)
C22 C23 1.515(4)
C22 C24 1.517(4)
C22 H22 1.0000
C23 H23A 0.9800
C23 H23B 0.9800
C23 H23C 0.9800
C24 H24A 0.9800
C24 H24B 0.9800
C24 H24C 0.9800
C25 C27 1.525(3)
C25 C26 1.526(3)
C25 H25 1.0000
C26 H26A 0.9800
C26 H26B 0.9800
C26 H26C 0.9800
C27 H27A 0.9800
C27 H27B 0.9800
C27 H27C 0.9800
C28 C30 1.523(3)
C28 C29 1.524(3)
C28 H28 1.0000
C29 H29A 0.9800
C29 H29B 0.9800
C29 H29C 0.9800
C30 H30A 0.9800
C30 H30B 0.9800
C30 H30C 0.9800
C31 C36 1.414(3)
C31 C32 1.426(3)
C32 C33 1.404(3)
C32 C37 1.514(4)
C33 C34 1.378(6)
C33 H33 0.9500
C34 C35 1.381(6)
C34 C40 1.582(4)
C34 C40A 1.639(5)
C35 C36 1.407(3)
C35 H35 0.9500
C36 C43 1.520(4)
C37 C38 1.535(3)
C37 C39 1.542(3)
C37 H37 1.0000
C38 H38A 0.9800
C38 H38B 0.9800
C38 H38C 0.9800
C39 H39A 0.9800
C39 H39B 0.9800
C39 H39C 0.9800
C40 C41 1.486(7)
C40 C42 1.505(6)
C40 H40 1.0000
C41 H41A 0.9800
C41 H41B 0.9800
C41 H41C 0.9800
C42 H42A 0.9800
C42 H42B 0.9800
C42 H42C 0.9800
C40A C41A 1.468(6)
C40A C42A 1.504(7)
C40A H40A 1.0000
C41A H41D 0.9800
C41A H41E 0.9800
C41A H41F 0.9800
C42A H42D 0.9800
C42A H42E 0.9800
C42A H42F 0.9800
C43 C44 1.538(4)
C43 C45 1.542(3)
C43 H43 1.0000
C44 H44A 0.9800
C44 H44B 0.9800
C44 H44C 0.9800
C45 H45A 0.9800
C45 H45B 0.9800
C45 H45C 0.9800
C46 C47 1.420(2)
C46 C51 1.422(2)
C47 C48 1.394(2)
C47 C52 1.528(2)
C48 C49 1.391(3)
C48 H48 0.9500
C49 C50 1.392(3)
C49 C55 1.518(3)
C50 C51 1.388(3)
C50 H50 0.9500
C51 C58 1.526(2)
C52 C53 1.529(3)
C52 C54 1.530(3)
C52 H52 1.0000
C53 H53A 0.9800
C53 H53B 0.9800
C53 H53C 0.9800
C54 H54A 0.9800
C54 H54B 0.9800
C54 H54C 0.9800
C55 C57 1.522(4)
C55 C56 1.530(3)
C55 H55 1.0000
C56 H56A 0.9800
C56 H56B 0.9800
C56 H56C 0.9800
C57 H57A 0.9800
C57 H57B 0.9800
C57 H57C 0.9800
C58 C60 1.528(3)
C58 C59 1.531(3)
C58 H58 1.0000
C59 H59A 0.9800
C59 H59B 0.9800
C59 H59C 0.9800
C60 H60A 0.9800
C60 H60B 0.9800
C60 H60C 0.9800
C61 C62 1.367(3)
C61 C66 1.375(4)
C61 H61 0.9500
C62 C63 1.371(3)
C62 H62 0.9500
C63 C64 1.376(4)
C63 H63 0.9500
C64 C65 1.388(4)
C64 H64 0.9500
C65 C66 1.388(5)
C65 H65 0.9500
C66 H66 0.9500
